data_2002003
loop_
_publ_author_name
'Irngartinger, H.'
'Oeser, T.'
'K\"ohler, C.-M.'

_publ_section_title
;
 Two iron--tricarbonyl complexes with substituted
 bicyclo[2.2.2]octadienes
;
_journal_issue 2
_journal_name_full 'Acta Crystallographica Section C'
_journal_page_first 378
_journal_page_last 381
_journal_paper_doi 10.1107/S0108270192005924
_journal_volume 49
_journal_year 1993
_chemical_formula_moiety '[Fe1 (C10 H8 N2) (C1 O1)3]'
_chemical_formula_sum 'C13 H8 Fe N2 O3'
_chemical_formula_weight 296.07
_space_group_IT_number 14
_space_group_name_Hall '-P 2yn'
_space_group_name_H-M_alt 'P 1 21/n 1'
_symmetry_cell_setting monoclinic
_symmetry_space_group_name_Hall '-P 2yn'
_symmetry_space_group_name_H-M 'P 1 21/n 1'
_atom_type_scat_source IntTabIV
_cell_angle_alpha 90
_cell_angle_beta 99.16(4)
_cell_angle_gamma 90
_cell_formula_units_Z 4
_cell_length_a 6.525(2)
_cell_length_b 13.183(4)
_cell_length_c 14.031(6)
_cell_measurement_reflns_used 25
_cell_measurement_temperature 293
_cell_measurement_theta_max 17
_cell_measurement_theta_min 10
_cell_volume 1191.5(7)
_diffrn_measurement_device 'Enraf--Nonius CAD-4'
_diffrn_measurement_method \w/2\q
_diffrn_radiation_type MoK\a
_diffrn_radiation_wavelength 0.71071
_diffrn_reflns_av_R_equivalents 0.02
_diffrn_reflns_limit_h_max 8
_diffrn_reflns_limit_h_min 0
_diffrn_reflns_limit_k_max 17
_diffrn_reflns_limit_k_min 0
_diffrn_reflns_limit_l_max 18
_diffrn_reflns_limit_l_min -18
_diffrn_reflns_number 3235
_diffrn_reflns_theta_max 28
_diffrn_standards_decay_% 3.7
_diffrn_standards_interval_time 60
_diffrn_standards_number 3
_exptl_absorpt_coefficient_mu 1.27
_exptl_absorpt_correction_T_max 0.744
_exptl_absorpt_correction_T_min 0.684
_exptl_absorpt_correction_type numerical
_exptl_crystal_colour orange--yellow
_exptl_crystal_density_diffrn 1.65
_exptl_crystal_size_max 0.5
_exptl_crystal_size_mid 0.3
_exptl_crystal_size_min 0.3
_refine_diff_density_max 0.533
_refine_diff_density_min -0.315
_refine_ls_goodness_of_fit_obs 1.64
_refine_ls_hydrogen_treatment refall
_refine_ls_number_parameters 204
_refine_ls_number_reflns 2270
_refine_ls_R_factor_obs 0.028
_refine_ls_shift/esd_max 0.01
_refine_ls_structure_factor_coef Fsqr
_refine_ls_weighting_details 'w = 1/\s(F~o~)^2^=[4x(F~o~^2^)/\s(F~o~^2^)^2^]'
_refine_ls_weighting_scheme calc
_refine_ls_wR_factor_obs 0.036
_reflns_number_observed 2270
_reflns_number_total 2853
_reflns_observed_criterion F>3.0\s(F)
_cod_data_source_file sh1001.cif
_cod_data_source_block sh1001_structure_1_of_2
_cod_depositor_comments
;
The following automatic conversions were performed:

'_refine_ls_weighting_scheme' value '
1/\s(F~o~)^2^=[4x(F~o~^2^)/\s(F~o~^2^)^2^]' was changed to 'calc'.
New tag '_refine_ls_weighting_details' was created. The value of the
new tag was set to 'w = 1/\s(F~o~)^2^=[4x(F~o~^2^)/\s(F~o~^2^)^2^]'.

Automatic conversion script
Id: cif_fix_values 3143 2015-03-26 13:38:13Z robertas 
;
_cod_original_cell_volume 1191.0(10)
_cod_original_formula_sum 'C13 H8 Fe1 N2 O3'
_cod_database_code 2002003

loop_
_space_group_symop_id
_space_group_symop_operation_xyz
1 x,y,z
2 -x+1/2,y+1/2,-z+1/2
3 -x,-y,-z
4 x+1/2,-y+1/2,z+1/2

loop_
_atom_site_label
_atom_site_fract_x
_atom_site_fract_y
_atom_site_fract_z
_atom_site_U_iso_or_equiv
Fe -.02400(4) .14982(2) .15223(2) .02470(10)
O1 .2677(3) .06070(10) .03530(10) .0528(8)
O2 -.3167(3) -.01590(10) .17400(10) .0553(8)
O3 .2651(3) .0923(2) .32470(10) .0630(9)
N1 -.2266(3) .2289(2) .39010(10) .0476(9)
N2 .3067(3) .36970(10) .3105(2) .0448(9)
C1 -.3701(3) .27220(10) .13200(10) .0287(7)
C2 -.1837(3) .25980(10) .21270(10) .0248(7)
C3 .0039(3) .30180(10) .18570(10) .0253(7)
C4 -.0340(3) .34720(10) .08440(10) .0297(7)
C5 -.1131(3) .2542(2) .02690(10) .0311(8)
C6 -.2914(3) .2141(2) .05170(10) .0303(8)
C7 -.4054(3) .3841(2) .1024(2) .0374(9)
C8 -.2030(3) .4297(2) .0761(2) .0373(9)
C9 .1706(3) .33900(10) .25590(10) .0286(7)
C10 -.2088(3) .2444(2) .31140(10) .0301(7)
C11 .1541(3) .0963(2) .07890(10) .0342(8)
C12 -.2039(3) .0459(2) .16180(10) .0344(8)
C13 .1504(3) .1137(2) .2579(2) .0366(9)
H1 -.489(3) .239(2) .1490(10) .035(6)
H4 .085(4) .376(2) .065(2) .044(6)
H5 -.063(3) .2340(10) -.0280(10) .022(5)
H6 -.364(3) .1590(10) .016(2) .032(6)
H7B -.519(3) .385(2) .044(2) .036(6)
H7A -.449(3) .422(2) .1580(10) .033(5)
H8A -.153(4) .483(2) .119(2) .047(7)
H8B -.229(4) .455(2) .009(2) .046(6)

loop_
_geom_angle_atom_site_label_1
_geom_angle_atom_site_label_2
_geom_angle_atom_site_label_3
_geom_angle
_geom_angle_publ_flag
Fe C11 O1 177.9(2) yes
Fe C12 O2 175.1(2) yes
Fe C13 O3 178.3(2) yes
Fe C2 C1 99.50(10) yes
Fe C6 C1 92.60(10) yes
Fe C2 C3 69.80(10) yes
Fe C2 C10 116.30(10) yes
Fe C3 C4 100.00(10) yes
Fe C3 C9 121.30(10) yes
Fe C5 C4 93.20(10) yes
Fe C6 C5 72.40(10) yes
N1 C10 C2 177.7(2) yes
N2 C9 C3 178.3(2) yes
C1 C2 C3 111.80(10) yes
C1 C2 C10 121.9(2) yes
C1 C6 C5 113.3(2) yes
C1 C7 C8 109.8(2) yes
C2 C3 Fe 68.90(10) yes
C2 Fe C5 78.70(10) yes
C6 Fe C6 66.10(10) yes
C2 Fe C11 157.70(10) yes
C2 Fe C12 97.30(10) yes
C2 Fe C13 98.30(10) yes
C2 C1 C6 99.90(10) yes
C2 C1 C7 111.60(10) yes
C2 C3 C4 112.00(10) yes
M23* Fe M56* 70.10(10) yes
C2 C3 C9 122.2(2) yes
C3 Fe C2 41.30(10) yes
C3 Fe C5 65.40(10) yes
C3 Fe C6 78.80(10) yes
C3 Fe C11 117.80(10) yes
C3 Fe C12 138.50(10) yes
C3 Fe C13 92.80(10) yes
C3 C2 C10 122.50(10) yes
C3 C4 C5 99.70(10) yes
C3 C4 C8 110.8(2) yes
C4 C3 C9 119.9(2) yes
C4 C5 C6 114.1(2) yes
C4 C8 C7 109.6(2) yes
C5 Fe C6 35.80(10) yes
C5 Fe C11 84.40(10) yes
C5 Fe C12 115.50(10) yes
C5 Fe C13 150.40(10) yes
C5 C4 C8 110.70(10) yes
C6 C5 Fe 71.90(10) yes
C6 Fe C11 107.30(10) yes
C6 Fe C12 83.40(10) yes
C6 Fe C13 163.50(10) yes
C6 C1 C7 109.7(2) yes
C11 Fe C12 103.10(10) yes
C11 Fe C13 89.20(10) yes
C12 Fe C13 94.10(10) yes

loop_
_geom_bond_atom_site_label_1
_geom_bond_atom_site_label_2
_geom_bond_distance
_geom_bond_publ_flag
Fe C11 1.813(2) yes
Fe C12 1.823(2) yes
Fe C13 1.784(2) yes
Fe C2 2.047(2) yes
Fe C6 2.229(2) yes
Fe C3 2.059(2) yes
Fe C5 2.235(2) yes
O1 C11 1.136(3) yes
O2 C12 1.128(3) yes
O3 C13 1.138(3) yes
N1 C10 1.146(3) yes
N2 C9 1.150(3) yes
M23 Fe 1.921(2) yes
C1 C2 1.533(2) yes
C1 C6 1.518(3) yes
C1 C7 1.540(3) yes
C2 C3 1.447(3) yes
C2 C10 1.435(3) yes
C3 C4 1.527(3) yes
C3 C9 1.433(2) yes
C4 C5 1.513(3) yes
C4 C8 1.540(3) yes
C5 C6 1.372(3) yes
C7 C8 1.549(3) yes
